data_4349383
loop_
_publ_author_name
'We\&sing, Jana'
'G\"obel, Christoph'
'Weber, Birgit'
'Gemel, Christian'
'Fischer, Roland A.'

_publ_section_title
;
 Diverse Reactivity of ECp* (E = Al, Ga) toward Low-Coordinate Transition
 Metal Amides [TM(N(SiMe<sub>3</sub>)<sub>2</sub>)<sub>2</sub>] (TM = Fe,
 Co, Zn): Insertion, Cp* Transfer, and Orthometalation.
;
_journal_issue 6
_journal_name_full 'Inorganic chemistry'
_journal_page_first 3517
_journal_page_last 3525
_journal_paper_doi 10.1021/acs.inorgchem.6b03127
_journal_volume 56
_journal_year 2017
_chemical_compound_source 'see text'
_chemical_formula_moiety 'C32 H66 Al2 N2 Si4 Zn'
_chemical_formula_sum 'C32 H66 Al2 N2 Si4 Zn'
_chemical_formula_weight 710.58
_space_group_IT_number 2
_space_group_name_Hall '-P 1'
_space_group_name_H-M_alt 'P -1'
_symmetry_cell_setting triclinic
_symmetry_Int_Tables_number 2
_symmetry_space_group_name_Hall '-P 1'
_symmetry_space_group_name_H-M 'P -1'
_atom_sites_solution_hydrogens geom
_atom_sites_solution_primary direct
_atom_sites_solution_secondary difmap
_cell_angle_alpha 93.962(5)
_cell_angle_beta 106.393(5)
_cell_angle_gamma 112.654(5)
_cell_formula_units_Z 1
_cell_length_a 8.5944(5)
_cell_length_b 9.6962(5)
_cell_length_c 14.0679(9)
_cell_measurement_reflns_used 3497
_cell_measurement_temperature 113
_cell_measurement_theta_max 75.8680
_cell_measurement_theta_min 5.0250
_cell_volume 1016.75(12)
_computing_cell_refinement
;
CrysAlisPro, Agilent Technologies,
Version 1.171.37.34 (release 22-05-2014 CrysAlis171 .NET)
(compiled May 22 2014,16:03:01)
;
_computing_data_collection
;
CrysAlisPro, Agilent Technologies,
Version 1.171.37.34 (release 22-05-2014 CrysAlis171 .NET)
(compiled May 22 2014,16:03:01)
;
_computing_data_reduction
;
CrysAlisPro, Agilent Technologies,
Version 1.171.37.34 (release 22-05-2014 CrysAlis171 .NET)
(compiled May 22 2014,16:03:01)
;
_computing_publication_material 'PLATON (Spek, 2003)'
_computing_structure_refinement 'SHELXL-2014 (Sheldrick, 2014)'
_computing_structure_solution 'SHELXS-97 (Sheldrick, 1990)'
_diffrn_ambient_temperature 113
_diffrn_detector_area_resol_mean 10.4372
_diffrn_measured_fraction_theta_full 0.999
_diffrn_measured_fraction_theta_max 0.978
_diffrn_measurement_device_type 'SuperNova, Agilent Technologies'
_diffrn_measurement_method '\w scans'
_diffrn_radiation_monochromator mirror
_diffrn_radiation_probe x-ray
_diffrn_radiation_source 'SuperNova (Cu) X-ray Source'
_diffrn_radiation_type CuK\a
_diffrn_radiation_wavelength 1.54184
_diffrn_reflns_av_R_equivalents 0.0278
_diffrn_reflns_av_unetI/netI 0.0409
_diffrn_reflns_limit_h_max 7
_diffrn_reflns_limit_h_min -10
_diffrn_reflns_limit_k_max 11
_diffrn_reflns_limit_k_min -12
_diffrn_reflns_limit_l_max 17
_diffrn_reflns_limit_l_min -16
_diffrn_reflns_number 7520
_diffrn_reflns_reduction_process
;
;
_diffrn_reflns_theta_full 67.68
_diffrn_reflns_theta_max 76.35
_diffrn_reflns_theta_min 3.34
_exptl_absorpt_coefficient_mu 2.545
_exptl_absorpt_correction_T_max 1.00000
_exptl_absorpt_correction_T_min 0.88660
_exptl_absorpt_correction_type multi-scan
_exptl_absorpt_process_details
;
CrysAlisPro, Agilent Technologies,
Version 1.171.37.34 (release 22-05-2014 CrysAlis171 .NET)
(compiled May 22 2014,16:03:01)
Empirical absorption correction using spherical harmonics,
 implemented in SCALE3 ABSPACK scaling algorithm.
;
_exptl_crystal_colour yellow
_exptl_crystal_density_diffrn 1.161
_exptl_crystal_density_method 'Not Measured'
_exptl_crystal_description plate
_exptl_crystal_F_000 384
_exptl_crystal_size_max 0.173
_exptl_crystal_size_mid 0.123
_exptl_crystal_size_min 0.064
_refine_diff_density_max 0.681
_refine_diff_density_min -0.484
_refine_diff_density_rms 0.063
_refine_ls_extinction_method none
_refine_ls_goodness_of_fit_ref 1.044
_refine_ls_hydrogen_treatment constr
_refine_ls_matrix_type full
_refine_ls_number_parameters 198
_refine_ls_number_reflns 4172
_refine_ls_number_restraints 0
_refine_ls_restrained_S_all 1.044
_refine_ls_R_factor_all 0.0457
_refine_ls_R_factor_gt 0.0354
_refine_ls_shift/su_max 0.000
_refine_ls_shift/su_mean 0.000
_refine_ls_structure_factor_coef Fsqd
_refine_ls_weighting_details 'W=1/[\S^2^(FO^2^)+(0.0479P)^2^+0.2727P] WHERE P=(FO^2^+2FC^2^)/3'
_refine_ls_weighting_scheme calc
_refine_ls_wR_factor_gt 0.0898
_refine_ls_wR_factor_ref 0.0970
_reflns_number_gt 3490
_reflns_number_total 4172
_reflns_threshold_expression I>2\s(I)
_cod_data_source_file ic6b03127_si_001.cif
_cod_data_source_block om1214
_cod_database_code 4349383

loop_
_space_group_symop_id
_space_group_symop_operation_xyz
1 x,y,z
2 -x,-y,-z

loop_
_atom_site_aniso_label
_atom_site_aniso_U_11
_atom_site_aniso_U_22
_atom_site_aniso_U_33
_atom_site_aniso_U_23
_atom_site_aniso_U_13
_atom_site_aniso_U_12
Zn1 0.0226(2) 0.0211(2) 0.0125(2) 0.0034(1) 0.0011(1) 0.0107(2)
Si1 0.0225(3) 0.0209(3) 0.0171(3) 0.0031(2) 0.0063(2) 0.0105(2)
Si2 0.0184(3) 0.0221(3) 0.0167(3) 0.0029(2) 0.0028(2) 0.0075(2)
Al1 0.0194(3) 0.0194(3) 0.0125(3) 0.0034(2) 0.0019(2) 0.0096(2)
N1 0.0208(8) 0.0204(8) 0.0128(8) 0.0026(6) 0.0029(6) 0.0097(7)
C1 0.0419(13) 0.0282(11) 0.0368(13) 0.0104(10) 0.0196(11) 0.0214(10)
C2 0.0348(12) 0.0319(11) 0.0183(10) 0.0042(9) 0.0106(9) 0.0125(10)
C3 0.0220(10) 0.0327(11) 0.0296(12) 0.0037(9) 0.0083(9) 0.0140(9)
C4 0.0254(11) 0.0407(13) 0.0240(11) 0.0046(10) 0.0007(9) 0.0152(10)
C5 0.0272(12) 0.0254(11) 0.0371(13) 0.0016(10) 0.0077(10) 0.0041(9)
C6 0.0263(11) 0.0333(12) 0.0261(11) 0.0087(9) 0.0117(9) 0.0129(9)
C7 0.0214(10) 0.0189(9) 0.0240(11) 0.0045(8) 0.0026(8) 0.0111(8)
C8 0.0330(11) 0.0209(10) 0.0244(11) 0.0061(8) 0.0122(9) 0.0152(9)
C9 0.0293(11) 0.0170(9) 0.0168(10) 0.0018(7) 0.0013(8) 0.0096(8)
C10 0.0227(10) 0.0181(9) 0.0202(10) 0.0030(8) 0.0029(8) 0.0084(8)
C11 0.0231(10) 0.0163(9) 0.0162(9) 0.0033(7) 0.0034(8) 0.0078(8)
C12 0.0244(11) 0.0277(11) 0.0407(14) 0.0043(10) -0.0011(10) 0.0146(9)
C13 0.0479(15) 0.0353(13) 0.0390(14) 0.0099(11) 0.0257(12) 0.0226(12)
C14 0.0458(14) 0.0256(11) 0.0180(11) 0.0019(8) 0.0002(10) 0.0140(10)
C15 0.0214(11) 0.0266(11) 0.0348(13) 0.0022(9) 0.0044(9) 0.0063(9)
C16 0.0422(13) 0.0274(11) 0.0190(10) 0.0087(9) 0.0080(9) 0.0176(10)

loop_
_atom_site_label
_atom_site_type_symbol
_atom_site_thermal_displace_type
_atom_site_fract_x
_atom_site_fract_y
_atom_site_fract_z
_atom_site_occupancy
_atom_site_U_iso_or_equiv
_atom_site_calc_flag
_atom_site_refinement_flags
Zn1 Zn Uani 0.00000 0.00000 0.50000 1.000 0.0193(1) d SP
Si1 Si Uani -0.12952(7) -0.16865(6) 0.14795(4) 1.000 0.0199(2) d .
Si2 Si Uani -0.48316(7) -0.23813(6) 0.18435(4) 1.000 0.0202(2) d .
Al1 Al Uani -0.13577(8) 0.02314(7) 0.32726(4) 1.000 0.0174(2) d .
N1 N Uani -0.2565(2) -0.12953(19) 0.21248(12) 1.000 0.0184(5) d .
C1 C Uani -0.1299(3) -0.3625(3) 0.14898(19) 1.000 0.0318(7) d .
C2 C Uani -0.2044(3) -0.1524(3) 0.01216(16) 1.000 0.0285(6) d .
C3 C Uani 0.1109(3) -0.0306(3) 0.21102(17) 1.000 0.0275(6) d .
C4 C Uani -0.6223(3) -0.1976(3) 0.07060(18) 1.000 0.0315(7) d .
C5 C Uani -0.5504(3) -0.4487(3) 0.1557(2) 1.000 0.0332(7) d .
C6 C Uani -0.5484(3) -0.2017(3) 0.29669(17) 1.000 0.0277(7) d .
C7 C Uani -0.2056(3) 0.2199(2) 0.32749(16) 1.000 0.0217(6) d .
C8 C Uani -0.1384(3) 0.2636(2) 0.43455(17) 1.000 0.0242(6) d .
C9 C Uani 0.0485(3) 0.3200(2) 0.46759(16) 1.000 0.0227(6) d .
C10 C Uani 0.1027(3) 0.3127(2) 0.38210(16) 1.000 0.0214(6) d .
C11 C Uani -0.0522(3) 0.2520(2) 0.29430(15) 1.000 0.0194(5) d .
C12 C Uani -0.3867(3) 0.1984(3) 0.2591(2) 1.000 0.0327(7) d .
C13 C Uani -0.2482(4) 0.2500(3) 0.5029(2) 1.000 0.0364(8) d .
C14 C Uani 0.1722(3) 0.3803(3) 0.57568(17) 1.000 0.0327(7) d .
C15 C Uani 0.2922(3) 0.3639(3) 0.38385(19) 1.000 0.0302(7) d .
C16 C Uani -0.0577(3) 0.2633(3) 0.18680(16) 1.000 0.0289(7) d .
H1A H Uiso -0.25050 -0.44110 0.11160 1.000 0.0480 c RU
H1B H Uiso -0.09370 -0.37610 0.21900 1.000 0.0480 c RU
H1C H Uiso -0.04580 -0.37130 0.11690 1.000 0.0480 c RU
H2A H Uiso -0.12600 -0.17020 -0.02120 1.000 0.0430 c RU
H2B H Uiso -0.19840 -0.04990 0.00860 1.000 0.0430 c RU
H2C H Uiso -0.32780 -0.22840 -0.02190 1.000 0.0430 c RU
H3A H Uiso 0.18430 -0.05220 0.17530 1.000 0.0410 c RU
H3B H Uiso 0.15140 -0.04110 0.28150 1.000 0.0410 c RU
H3C H Uiso 0.12260 0.07370 0.20920 1.000 0.0410 c RU
H4A H Uiso -0.59780 -0.22830 0.01060 1.000 0.0470 c RU
H4B H Uiso -0.59250 -0.08820 0.08060 1.000 0.0470 c RU
H4C H Uiso -0.74940 -0.25510 0.06120 1.000 0.0470 c RU
H5A H Uiso -0.67650 -0.50360 0.14930 1.000 0.0500 c RU
H5B H Uiso -0.47620 -0.47650 0.21070 1.000 0.0500 c RU
H5C H Uiso -0.53360 -0.47620 0.09220 1.000 0.0500 c RU
H6A H Uiso -0.51290 -0.09210 0.31630 1.000 0.0420 c RU
H6B H Uiso -0.48820 -0.23710 0.35320 1.000 0.0420 c RU
H6C H Uiso -0.67830 -0.25670 0.27940 1.000 0.0420 c RU
H12A H Uiso -0.38270 0.29740 0.24590 1.000 0.0490 c RU
H12B H Uiso -0.47610 0.15350 0.29170 1.000 0.0490 c RU
H12C H Uiso -0.41910 0.13020 0.19500 1.000 0.0490 c RU
H13A H Uiso -0.37550 0.20560 0.46210 1.000 0.0550 c RU
H13B H Uiso -0.21440 0.35140 0.54130 1.000 0.0550 c RU
H13C H Uiso -0.22620 0.18410 0.54990 1.000 0.0550 c RU
H14A H Uiso 0.29590 0.40890 0.57800 1.000 0.0490 c RU
H14B H Uiso 0.14000 0.30120 0.61540 1.000 0.0490 c RU
H14C H Uiso 0.16130 0.47000 0.60400 1.000 0.0490 c RU
H15A H Uiso 0.29250 0.32770 0.31710 1.000 0.0450 c RU
H15B H Uiso 0.35500 0.32170 0.43460 1.000 0.0450 c RU
H15C H Uiso 0.35300 0.47550 0.40090 1.000 0.0450 c RU
H16A H Uiso -0.15390 0.17050 0.14040 1.000 0.0430 c RU
H16B H Uiso 0.05710 0.27470 0.18040 1.000 0.0430 c RU
H16C H Uiso -0.07960 0.35200 0.16990 1.000 0.0430 c RU

loop_
_atom_type_symbol
_atom_type_description
_atom_type_scat_dispersion_real
_atom_type_scat_dispersion_imag
_atom_type_scat_source
C C 0.0181 0.0091 ' International Tables Vol C Tables 4.2.6.8 and 6.1.1.4'
H H 0.0000 0.0000 ' International Tables Vol C Tables 4.2.6.8 and 6.1.1.4'
Al Al 0.2130 0.2455 ' International Tables Vol C Tables 4.2.6.8 and 6.1.1.4'
N N 0.0311 0.0180 ' International Tables Vol C Tables 4.2.6.8 and 6.1.1.4'
Si Si 0.2541 0.3302 ' International Tables Vol C Tables 4.2.6.8 and 6.1.1.4'
Zn Zn -1.5491 0.6778 ' International Tables Vol C Tables 4.2.6.8 and 6.1.1.4'

loop_
_geom_angle_atom_site_label_1
_geom_angle_atom_site_label_2
_geom_angle_atom_site_label_3
_geom_angle
_geom_angle_site_symmetry_3
_geom_angle_publ_flag
Al1 Zn1 Al1 180.00 2_556 yes
N1 Si1 C1 114.80(11) . yes
N1 Si1 C2 111.64(11) . yes
N1 Si1 C3 108.78(10) . yes
C1 Si1 C2 107.08(12) . yes
C1 Si1 C3 104.89(12) . yes
C2 Si1 C3 109.35(12) . yes
N1 Si2 C4 112.50(11) . yes
N1 Si2 C5 113.62(11) . yes
N1 Si2 C6 109.17(10) . yes
C4 Si2 C5 105.37(12) . yes
C4 Si2 C6 109.90(12) . yes
C5 Si2 C6 106.03(12) . yes
Zn1 Al1 N1 127.59(6) . yes
Zn1 Al1 C7 111.01(6) . yes
Zn1 Al1 C11 117.21(6) . yes
N1 Al1 C7 116.87(9) . yes
N1 Al1 C11 113.28(8) . yes
C7 Al1 C11 38.58(10) . yes
Si1 N1 Si2 123.81(10) . yes
Si1 N1 Al1 117.23(11) . yes
Si2 N1 Al1 118.53(10) . yes
Al1 C7 C8 93.59(14) . yes
Al1 C7 C11 69.65(12) . yes
Al1 C7 C12 118.62(15) . yes
C8 C7 C11 106.9(2) . no
C8 C7 C12 126.4(2) . no
C11 C7 C12 123.6(2) . no
C7 C8 C9 109.0(2) . no
C7 C8 C13 126.2(2) . no
C9 C8 C13 124.9(2) . no
C8 C9 C10 108.5(2) . no
C8 C9 C14 126.1(2) . no
C10 C9 C14 125.4(2) . no
C9 C10 C11 108.4(2) . no
C9 C10 C15 125.8(2) . no
C11 C10 C15 125.9(2) . no
Al1 C11 C7 71.77(11) . yes
Al1 C11 C10 92.63(12) . yes
Al1 C11 C16 116.19(15) . yes
C7 C11 C10 107.29(19) . no
C7 C11 C16 123.8(2) . no
C10 C11 C16 126.5(2) . no
Si1 C1 H1A 109.00 . no
Si1 C1 H1B 109.00 . no
Si1 C1 H1C 109.00 . no
H1A C1 H1B 109.00 . no
H1A C1 H1C 109.00 . no
H1B C1 H1C 110.00 . no
Si1 C2 H2A 109.00 . no
Si1 C2 H2B 109.00 . no
Si1 C2 H2C 109.00 . no
H2A C2 H2B 109.00 . no
H2A C2 H2C 110.00 . no
H2B C2 H2C 109.00 . no
Si1 C3 H3A 109.00 . no
Si1 C3 H3B 109.00 . no
Si1 C3 H3C 109.00 . no
H3A C3 H3B 110.00 . no
H3A C3 H3C 109.00 . no
H3B C3 H3C 109.00 . no
Si2 C4 H4A 110.00 . no
Si2 C4 H4B 109.00 . no
Si2 C4 H4C 109.00 . no
H4A C4 H4B 109.00 . no
H4A C4 H4C 109.00 . no
H4B C4 H4C 109.00 . no
Si2 C5 H5A 110.00 . no
Si2 C5 H5B 109.00 . no
Si2 C5 H5C 109.00 . no
H5A C5 H5B 109.00 . no
H5A C5 H5C 109.00 . no
H5B C5 H5C 109.00 . no
Si2 C6 H6A 109.00 . no
Si2 C6 H6B 110.00 . no
Si2 C6 H6C 110.00 . no
H6A C6 H6B 109.00 . no
H6A C6 H6C 109.00 . no
H6B C6 H6C 109.00 . no
C7 C12 H12A 109.00 . no
C7 C12 H12B 110.00 . no
C7 C12 H12C 109.00 . no
H12A C12 H12B 110.00 . no
H12A C12 H12C 109.00 . no
H12B C12 H12C 109.00 . no
C8 C13 H13A 110.00 . no
C8 C13 H13B 109.00 . no
C8 C13 H13C 109.00 . no
H13A C13 H13B 109.00 . no
H13A C13 H13C 109.00 . no
H13B C13 H13C 109.00 . no
C9 C14 H14A 109.00 . no
C9 C14 H14B 109.00 . no
C9 C14 H14C 110.00 . no
H14A C14 H14B 109.00 . no
H14A C14 H14C 109.00 . no
H14B C14 H14C 109.00 . no
C10 C15 H15A 109.00 . no
C10 C15 H15B 110.00 . no
C10 C15 H15C 110.00 . no
H15A C15 H15B 109.00 . no
H15A C15 H15C 109.00 . no
H15B C15 H15C 109.00 . no
C11 C16 H16A 110.00 . no
C11 C16 H16B 109.00 . no
C11 C16 H16C 109.00 . no
H16A C16 H16B 109.00 . no
H16A C16 H16C 110.00 . no
H16B C16 H16C 109.00 . no

loop_
_geom_bond_atom_site_label_1
_geom_bond_atom_site_label_2
_geom_bond_distance
_geom_bond_site_symmetry_2
_geom_bond_publ_flag
Zn1 Al1 2.4482(6) . yes
Zn1 Al1 2.4482(6) 2_556 yes
Si1 N1 1.729(2) . yes
Si1 C1 1.879(3) . yes
Si1 C2 1.875(2) . yes
Si1 C3 1.876(3) . yes
Si2 N1 1.728(2) . yes
Si2 C4 1.875(3) . yes
Si2 C5 1.874(3) . yes
Si2 C6 1.874(3) . yes
Al1 N1 1.8483(17) . yes
Al1 C7 2.210(2) . yes
Al1 C11 2.181(2) . yes
C7 C8 1.419(3) . no
C7 C11 1.451(4) . no
C7 C12 1.506(4) . no
C8 C9 1.401(4) . no
C8 C13 1.505(4) . no
C9 C10 1.414(3) . no
C9 C14 1.507(3) . no
C10 C11 1.419(3) . no
C10 C15 1.501(4) . no
C11 C16 1.513(3) . no
C1 H1A 0.9800 . no
C1 H1B 0.9800 . no
C1 H1C 0.9800 . no
C2 H2A 0.9800 . no
C2 H2B 0.9800 . no
C2 H2C 0.9800 . no
C3 H3A 0.9800 . no
C3 H3B 0.9800 . no
C3 H3C 0.9800 . no
C4 H4A 0.9800 . no
C4 H4B 0.9800 . no
C4 H4C 0.9800 . no
C5 H5A 0.9800 . no
C5 H5B 0.9800 . no
C5 H5C 0.9800 . no
C6 H6A 0.9800 . no
C6 H6B 0.9800 . no
C6 H6C 0.9800 . no
C12 H12A 0.9800 . no
C12 H12B 0.9800 . no
C12 H12C 0.9800 . no
C13 H13A 0.9800 . no
C13 H13B 0.9800 . no
C13 H13C 0.9800 . no
C14 H14A 0.9800 . no
C14 H14B 0.9800 . no
C14 H14C 0.9800 . no
C15 H15A 0.9800 . no
C15 H15B 0.9800 . no
C15 H15C 0.9800 . no
C16 H16A 0.9800 . no
C16 H16B 0.9800 . no
C16 H16C 0.9800 . no

loop_
_geom_torsion_atom_site_label_1
_geom_torsion_atom_site_label_2
_geom_torsion_atom_site_label_3
_geom_torsion_atom_site_label_4
_geom_torsion
_geom_torsion_publ_flag
C1 Si1 N1 Si2 -58.40(15) no
C1 Si1 N1 Al1 113.93(13) no
C2 Si1 N1 Si2 63.70(15) no
C2 Si1 N1 Al1 -123.97(12) no
C3 Si1 N1 Si2 -175.54(12) no
C3 Si1 N1 Al1 -3.21(14) no
C4 Si2 N1 Si1 -77.98(15) no
C4 Si2 N1 Al1 109.78(13) no
C5 Si2 N1 Si1 41.64(16) no
C5 Si2 N1 Al1 -130.60(12) no
C6 Si2 N1 Si1 159.74(13) no
C6 Si2 N1 Al1 -12.50(15) no
Zn1 Al1 N1 Si1 -86.18(11) no
C7 Al1 N1 Si1 120.02(11) no
C11 Al1 N1 Si1 77.42(13) no
Zn1 Al1 N1 Si2 86.57(12) no
C7 Al1 N1 Si2 -67.23(13) no
C11 Al1 N1 Si2 -109.83(12) no
Zn1 Al1 C7 C8 1.03(16) no
N1 Al1 C7 C8 159.01(14) no
C11 Al1 C7 C8 -106.7(2) no
Zn1 Al1 C7 C11 107.69(11) no
N1 Al1 C7 C11 -94.32(14) no
Zn1 Al1 C7 C12 -134.30(17) no
N1 Al1 C7 C12 23.7(2) no
C11 Al1 C7 C12 118.0(2) no
N1 Al1 C11 C10 -148.21(15) no
C7 Al1 C11 C10 107.34(19) no
Zn1 Al1 C11 C16 150.51(17) no
N1 Al1 C11 C16 -14.9(2) no
C7 Al1 C11 C16 -119.4(2) no
Zn1 Al1 C11 C10 17.22(18) no
Zn1 Al1 C11 C7 -90.12(12) no
N1 Al1 C11 C7 104.45(13) no
C12 C7 C8 C13 20.5(3) no
C8 C7 C11 C10 0.5(2) no
C8 C7 C11 C16 -162.7(2) no
C12 C7 C11 Al1 -111.5(2) no
C12 C7 C11 C10 161.4(2) no
Al1 C7 C11 C10 -87.03(14) no
Al1 C7 C11 C16 109.8(2) no
C8 C7 C11 Al1 87.55(14) no
Al1 C7 C8 C9 69.56(16) no
Al1 C7 C8 C13 -109.5(2) no
C11 C7 C8 C9 -0.3(2) no
C11 C7 C8 C13 -179.3(2) no
C12 C7 C8 C9 -160.5(2) no
C12 C7 C11 C16 -1.7(3) no
C7 C8 C9 C10 -0.1(2) no
C7 C8 C9 C14 179.2(2) no
C13 C8 C9 C10 179.0(2) no
C13 C8 C9 C14 -1.7(3) no
C8 C9 C10 C11 0.4(2) no
C8 C9 C10 C15 179.1(2) no
C14 C9 C10 C15 -0.2(3) no
C14 C9 C10 C11 -178.9(2) no
C9 C10 C11 C7 -0.6(2) no
C9 C10 C11 C16 162.0(2) no
C9 C10 C11 Al1 -72.31(16) no
C15 C10 C11 C7 -179.3(2) no
C15 C10 C11 C16 -16.7(4) no
C15 C10 C11 Al1 109.0(2) no
